data_4116557
loop_
_publ_author_name
'Jinhua Chen'
'Tong Jiang'
'Gang Wei'
'Ahmed A. Mohamed'
'Craig Homrighausen'
'Jeanette A. Krause Bauer'
'Alice E. Bruce'
'Mitchell R. M. Bruce'

_publ_contact_author_email abruce@maine.maine.edu
_publ_contact_author_fax '207 581 1191'
_publ_contact_author_phone '207 581 1182'
_publ_section_title
;
 Electrochemical and Chemical Oxidation of Gold(I) Thiolate Phosphine
 Complexes: Formation of Gold Clusters and Disulfide
;
_journal_name_full 'Journal of the American Chemical Society'
_journal_page_first 9225
_journal_page_last 9226
_journal_paper_doi 10.1021/ja991986j
_journal_volume 121
_journal_year 1999
_chemical_formula_moiety '(C33 H31 P2 S Au2)2, 2(P F6), 2(H2O)'
_chemical_formula_structural '[(dppe)2Au4(\m-SC6H4CH3)2](PF6)2'
_chemical_formula_sum 'C66 H66 Au4 F12 O2 P6 S2'
_chemical_formula_weight 2156.99
_chemical_name_systematic
;
 ?
;
_space_group_IT_number 14
_symmetry_cell_setting monoclinic
_symmetry_space_group_name_Hall '-P 2ybc'
_symmetry_space_group_name_H-M 'P 1 21/c 1'
_atom_sites_solution_hydrogens mixed
_atom_sites_solution_primary Patterson
_atom_sites_solution_secondary difmap
_audit_creation_method SHELXL
_cell_angle_alpha 90.00
_cell_angle_beta 97.516(1)
_cell_angle_gamma 90.00
_cell_formula_units_Z 2
_cell_length_a 14.0845(3)
_cell_length_b 13.2873(2)
_cell_length_c 19.6109(3)
_cell_measurement_reflns_used 8192
_cell_measurement_temperature 270(2)
_cell_measurement_theta_max 28.25
_cell_measurement_theta_min 2.27
_cell_volume 3638.55(11)
_computing_cell_refinement 'Siemens SMART v4.05'
_computing_data_collection 'Siemens SMART v4.05'
_computing_data_reduction 'Siemens SAINT v4.05'
_computing_molecular_graphics 'Siemens SHELXTL v5.03'
_computing_publication_material 'Siemens SHELXTL v5.03'
_computing_structure_refinement 'Siemens SHELXTL v5.03'
_computing_structure_solution 'Siemens SHELXTL v5.03'
_diffrn_ambient_temperature 270(2)
_diffrn_measurement_device 'CCD area detector'
_diffrn_measurement_method '\w scans'
_diffrn_radiation_monochromator graphite
_diffrn_radiation_source 'sealed tube'
_diffrn_radiation_type MoK\a
_diffrn_radiation_wavelength 0.71073
_diffrn_reflns_av_R_equivalents 0.0771
_diffrn_reflns_av_sigmaI/netI 0.0644
_diffrn_reflns_limit_h_max 18
_diffrn_reflns_limit_h_min -18
_diffrn_reflns_limit_k_max 17
_diffrn_reflns_limit_k_min -17
_diffrn_reflns_limit_l_max 25
_diffrn_reflns_limit_l_min -25
_diffrn_reflns_number 39496
_diffrn_reflns_theta_max 28.25
_diffrn_reflns_theta_min 2.27
_diffrn_standards_decay_% 'see exptl_special_details'
_exptl_absorpt_coefficient_mu 8.300
_exptl_absorpt_correction_T_max 0.203568
_exptl_absorpt_correction_T_min 0.074814
_exptl_absorpt_correction_type 'multi-scan (SADABS, 1996)'
_exptl_crystal_colour colorless
_exptl_crystal_density_diffrn 1.969
_exptl_crystal_description 'striated plate'
_exptl_crystal_F_000 2048
_exptl_crystal_size_max 0.45
_exptl_crystal_size_mid 0.35
_exptl_crystal_size_min 0.12
_refine_diff_density_max 1.772
_refine_diff_density_min -1.295
_refine_diff_density_rms 0.165
_refine_ls_extinction_method none
_refine_ls_goodness_of_fit_all 1.002
_refine_ls_goodness_of_fit_obs 1.135
_refine_ls_hydrogen_treatment constr
_refine_ls_matrix_type full
_refine_ls_number_parameters 400
_refine_ls_number_reflns 8899
_refine_ls_number_restraints 0
_refine_ls_restrained_S_all 1.010
_refine_ls_restrained_S_obs 1.135
_refine_ls_R_factor_all 0.0999
_refine_ls_R_factor_obs 0.0530
_refine_ls_shift/esd_max 0.009
_refine_ls_shift/esd_mean 0.000
_refine_ls_structure_factor_coef Fsqd
_refine_ls_weighting_details 'w=1/[\s^2^(Fo^2^)+(0.0807P)^2^+0.0000P] where P=(Fo^2^+2Fc^2^)/3'
_refine_ls_weighting_scheme calc
_refine_ls_wR_factor_all 0.1476
_refine_ls_wR_factor_obs 0.1277
_reflns_number_observed 5390
_reflns_number_total 8901
_reflns_observed_criterion >2sigma(I)
_cod_data_source_file ja991986j_2.cif
_cod_data_source_block 98043s
_cod_depositor_comments
;
The following automatic conversions were performed:

'_refine_ls_weighting_scheme' value 'calc
w=1/[\s^2^(Fo^2^)+(0.0807P)^2^+0.0000P] where P=(Fo^2^+2Fc^2^)/3' was
changed to 'calc'. New tag '_refine_ls_weighting_details' was
created. The value of the new tag was set to
'w=1/[\s^2^(Fo^2^)+(0.0807P)^2^+0.0000P] where P=(Fo^2^+2Fc^2^)/3'.

Automatic conversion script
Id: cif_fix_values 3143 2015-03-26 13:38:13Z robertas 
;
_cod_database_code 4116557

loop_
_publ_contact_author
_publ_contact_author_address
'Dr. Alice Bruce'
;     Department of Chemistry
      University of Maine
      Orono, ME 04469-5706 USA
;

loop_
_symmetry_equiv_pos_as_xyz
'x, y, z'
'-x, y+1/2, -z+1/2'
'-x, -y, -z'
'x, -y-1/2, z-1/2'

loop_
_atom_site_aniso_label
_atom_site_aniso_U_11
_atom_site_aniso_U_22
_atom_site_aniso_U_33
_atom_site_aniso_U_23
_atom_site_aniso_U_13
_atom_site_aniso_U_12
Au1 0.0519(2) 0.0373(2) 0.0765(3) -0.0006(2) 0.0214(2) 0.0024(2)
Au2 0.0531(2) 0.0399(2) 0.0787(3) 0.0021(2) 0.0187(2) 0.0004(2)
P1 0.0556(15) 0.0394(11) 0.0626(15) -0.0020(10) 0.0155(12) 0.0060(10)
P2 0.0452(14) 0.0518(13) 0.0627(15) 0.0005(11) 0.0123(12) -0.0036(11)
S1 0.0514(14) 0.0406(11) 0.091(2) -0.0006(11) 0.0232(14) 0.0013(10)
C1 0.051(6) 0.047(5) 0.072(7) 0.000(4) 0.012(5) 0.010(4)
C2 0.084(9) 0.064(6) 0.073(8) 0.003(5) 0.011(7) 0.009(6)
C3 0.086(10) 0.107(10) 0.085(9) -0.012(8) -0.021(8) -0.001(8)
C4 0.071(9) 0.091(9) 0.124(12) -0.025(9) 0.021(9) -0.013(7)
C5 0.081(9) 0.093(9) 0.111(11) -0.005(8) 0.031(8) -0.028(8)
C6 0.068(7) 0.070(7) 0.077(7) 0.001(5) 0.002(6) -0.020(6)
C7 0.094(12) 0.192(20) 0.203(20) -0.067(17) 0.029(13) -0.072(13)
C8 0.063(6) 0.052(5) 0.064(6) -0.006(4) 0.024(5) 0.011(5)
C9 0.053(6) 0.054(5) 0.063(6) 0.003(4) 0.010(5) 0.005(4)
C10 0.063(6) 0.042(5) 0.070(6) 0.003(4) 0.013(5) 0.004(4)
C11 0.100(10) 0.056(6) 0.097(9) 0.004(6) 0.039(8) 0.019(6)
C12 0.147(14) 0.052(6) 0.117(11) 0.016(7) 0.039(10) 0.022(8)
C13 0.110(11) 0.055(6) 0.090(8) 0.013(6) 0.013(8) -0.006(7)
C14 0.098(10) 0.073(7) 0.064(7) 0.000(5) 0.024(7) -0.013(7)
C15 0.085(8) 0.044(5) 0.097(8) 0.005(5) 0.027(7) 0.006(5)
C16 0.062(7) 0.053(5) 0.072(7) -0.002(5) 0.001(5) 0.006(5)
C17 0.092(11) 0.111(12) 0.148(14) -0.034(10) -0.044(11) 0.024(9)
C18 0.138(19) 0.172(22) 0.231(27) -0.035(20) -0.095(18) 0.044(17)
C19 0.177(24) 0.150(22) 0.172(21) -0.012(17) -0.097(19) -0.022(18)
C20 0.205(24) 0.107(14) 0.109(13) -0.022(11) -0.028(15) -0.033(15)
C21 0.110(11) 0.069(7) 0.087(9) -0.008(6) 0.010(8) 0.005(7)
C22 0.046(5) 0.053(5) 0.070(6) 0.011(4) 0.002(5) -0.008(4)
C23 0.170(14) 0.114(10) 0.280(19) 0.068(11) 0.155(15) 0.016(9)
C24 0.205(18) 0.171(16) 0.276(21) 0.060(14) 0.165(17) -0.020(13)
C25 0.098(8) 0.191(13) 0.087(7) 0.045(8) 0.006(6) -0.051(9)
C26 0.091(10) 0.266(21) 0.302(22) 0.205(19) 0.069(12) 0.032(12)
C27 0.092(8) 0.159(12) 0.218(14) 0.115(11) 0.073(9) 0.037(8)
C28 0.049(6) 0.062(6) 0.079(7) 0.005(5) 0.018(5) -0.014(5)
C29 0.170(14) 0.114(10) 0.280(19) 0.068(11) 0.155(15) 0.016(9)
C30 0.205(18) 0.171(16) 0.276(21) 0.060(14) 0.165(17) -0.020(13)
C31 0.098(8) 0.191(13) 0.087(7) 0.045(8) 0.006(6) -0.051(9)
C32 0.091(10) 0.266(21) 0.302(22) 0.205(19) 0.069(12) 0.032(12)
C33 0.092(8) 0.159(12) 0.218(14) 0.115(11) 0.073(9) 0.037(8)
P3 0.077(2) 0.068(2) 0.098(2) -0.010(2) 0.020(2) 0.007(2)
F1 0.241(15) 0.091(7) 0.249(14) 0.035(8) -0.075(12) -0.041(8)
F2 0.354(19) 0.096(7) 0.135(8) -0.018(6) -0.039(10) -0.046(10)
F3 0.134(18) 0.096(13) 0.091(12) 0.003(9) -0.027(12) -0.008(12)
F3' 0.079(13) 0.109(16) 0.309(39) -0.042(21) -0.058(19) 0.032(11)
F4 0.081(13) 0.208(28) 0.184(26) 0.095(21) 0.070(16) 0.035(15)
F4' 0.273(34) 0.140(19) 0.051(9) -0.029(10) -0.008(17) 0.087(24)
F5 0.137(18) 0.187(21) 0.121(14) 0.044(15) 0.092(15) 0.072(17)
F5' 0.137(16) 0.138(15) 0.084(11) 0.013(10) -0.026(11) -0.069(14)
F6 0.144(12) 0.234(16) 0.264(17) 0.033(15) -0.044(12) 0.008(11)
O1W 0.095(9) 0.170(12) 0.256(17) -0.049(11) 0.024(10) -0.037(8)

loop_
_atom_site_label
_atom_site_type_symbol
_atom_site_fract_x
_atom_site_fract_y
_atom_site_fract_z
_atom_site_U_iso_or_equiv
_atom_site_thermal_displace_type
_atom_site_occupancy
_atom_site_calc_flag
_atom_site_refinement_flags
Au1 Au 0.51765(3) 0.31459(2) -0.00095(2) 0.05407(13) Uani 1 d .
Au2 Au 0.63428(3) 0.47042(3) -0.05891(2) 0.05637(14) Uani 1 d .
P1 P 0.6435(2) 0.2063(2) 0.01665(13) 0.0518(6) Uani 1 d .
P2 P 0.6812(2) 0.3613(2) -0.13734(13) 0.0528(6) Uani 1 d .
S1 S 0.6120(2) 0.5787(2) 0.03138(14) 0.0599(6) Uani 1 d .
C1 C 0.7188(7) 0.6537(7) 0.0416(5) 0.056(2) Uani 1 d .
C2 C 0.7687(9) 0.6605(8) 0.1061(6) 0.074(3) Uani 1 d .
H2 H 0.7478(9) 0.6269(8) 0.1430(6) 0.089 Uiso 1 calc R
C3 C 0.8502(10) 0.7178(12) 0.1154(7) 0.095(4) Uani 1 d .
H3 H 0.8848(10) 0.7215(12) 0.1591(7) 0.115 Uiso 1 calc R
C4 C 0.8837(10) 0.7716(11) 0.0611(9) 0.095(4) Uani 1 d .
C5 C 0.8301(10) 0.7640(10) -0.0015(8) 0.093(4) Uani 1 d .
H5 H 0.8504(10) 0.7981(10) -0.0384(8) 0.112 Uiso 1 calc R
C6 C 0.7458(8) 0.7074(8) -0.0133(6) 0.072(3) Uani 1 d .
H6 H 0.7092(8) 0.7059(8) -0.0563(6) 0.087 Uiso 1 calc R
C7 C 0.9769(12) 0.8316(16) 0.0717(11) 0.162(9) Uani 1 d .
H7A H 1.0041(12) 0.8280(16) 0.1191(11) 0.243 Uiso 1 calc R
H7B H 0.9640(12) 0.9006(16) 0.0592(11) 0.243 Uiso 1 calc R
H7C H 1.0211(12) 0.8040(16) 0.0434(11) 0.243 Uiso 1 calc R
C8 C 0.6893(7) 0.1736(7) -0.0639(5) 0.058(3) Uani 1 d .
H8A H 0.7290(7) 0.1141(7) -0.0558(5) 0.070 Uiso 1 calc R
H8B H 0.6353(7) 0.1559(7) -0.0976(5) 0.070 Uiso 1 calc R
C9 C 0.7484(7) 0.2559(7) -0.0956(5) 0.057(2) Uani 1 d .
H9A H 0.7835(7) 0.2240(7) -0.1291(5) 0.068 Uiso 1 calc R
H9B H 0.7951(7) 0.2825(7) -0.0594(5) 0.068 Uiso 1 calc R
C10 C 0.6108(7) 0.0873(7) 0.0529(5) 0.058(2) Uani 1 d .
C11 C 0.6566(10) -0.0031(8) 0.0414(7) 0.082(4) Uani 1 d .
H11 H 0.7037(10) -0.0062(8) 0.0123(7) 0.098 Uiso 1 calc R
C12 C 0.6294(12) -0.0886(9) 0.0750(7) 0.103(5) Uani 1 d .
H12 H 0.6566(12) -0.1500(9) 0.0657(7) 0.124 Uiso 1 calc R
C13 C 0.5652(10) -0.0865(8) 0.1206(6) 0.085(4) Uani 1 d .
H13 H 0.5536(10) -0.1435(8) 0.1457(6) 0.102 Uiso 1 calc R
C14 C 0.5187(10) -0.0004(8) 0.1287(6) 0.077(3) Uani 1 d .
H14 H 0.4713(10) 0.0005(8) 0.1576(6) 0.093 Uiso 1 calc R
C15 C 0.5391(9) 0.0879(7) 0.0952(6) 0.074(3) Uani 1 d .
H15 H 0.5050(9) 0.1465(7) 0.1011(6) 0.089 Uiso 1 calc R
C16 C 0.7459(8) 0.2518(7) 0.0729(5) 0.063(3) Uani 1 d .
C17 C 0.8287(11) 0.1965(12) 0.0817(9) 0.122(6) Uani 1 d .
H17 H 0.8315(11) 0.1347(12) 0.0597(9) 0.147 Uiso 1 calc R
C18 C 0.9087(16) 0.2329(20) 0.1237(13) 0.191(11) Uani 1 d .
H18 H 0.9658(16) 0.1969(20) 0.1276(13) 0.229 Uiso 1 calc R
C19 C 0.9047(20) 0.3193(20) 0.1586(13) 0.177(11) Uani 1 d .
H19 H 0.9586(20) 0.3426(20) 0.1866(13) 0.212 Uiso 1 calc R
C20 C 0.8206(18) 0.3734(15) 0.1529(9) 0.145(8) Uani 1 d .
H20 H 0.8171(18) 0.4322(15) 0.1782(9) 0.174 Uiso 1 calc R
C21 C 0.7413(11) 0.3399(9) 0.1095(6) 0.089(4) Uani 1 d .
H21 H 0.6848(11) 0.3769(9) 0.1050(6) 0.107 Uiso 1 calc R
C22 C 0.5877(7) 0.3047(7) -0.1977(5) 0.057(2) Uani 1 d .
C23 C 0.6094(17) 0.2227(15) -0.2404(13) 0.177(8) Uani 1 d .
H23 H 0.6726(17) 0.2022(15) -0.2401(13) 0.212 Uiso 1 calc R
C24 C 0.5400(20) 0.1760(20) -0.2802(15) 0.206(9) Uani 1 d .
H24 H 0.5510(20) 0.1160(20) -0.3023(15) 0.247 Uiso 1 calc R
C25 C 0.4511(14) 0.2199(17) -0.2874(8) 0.126(5) Uani 1 d .
H25 H 0.4057(14) 0.1934(17) -0.3214(8) 0.151 Uiso 1 calc R
C26 C 0.4225(15) 0.2969(23) -0.2507(16) 0.216(11) Uani 1 d .
H26 H 0.3594(15) 0.3188(23) -0.2545(16) 0.259 Uiso 1 calc R
C27 C 0.4968(13) 0.3413(15) -0.2060(11) 0.152(6) Uani 1 d .
H27 H 0.4833(13) 0.3978(15) -0.1810(11) 0.182 Uiso 1 calc R
C28 C 0.7631(6) 0.4216(6) -0.1874(5) 0.063(3) Uani 1 d G
C29 C 0.8466(8) 0.3749(6) -0.2017(7) 0.177(8) Uani 1 d G
H29A H 0.8609(11) 0.3099(8) -0.1859(11) 0.212 Uiso 1 calc R
C30 C 0.9087(7) 0.4253(9) -0.2395(7) 0.206(9) Uani 1 d G
H30A H 0.9645(10) 0.3941(12) -0.2490(11) 0.247 Uiso 1 calc R
C31 C 0.8873(7) 0.5224(9) -0.2630(6) 0.126(5) Uani 1 d G
H31A H 0.9288(9) 0.5561(12) -0.2883(8) 0.151 Uiso 1 calc R
C32 C 0.8038(8) 0.5691(8) -0.2487(8) 0.216(11) Uani 1 d G
H32A H 0.7895(12) 0.6341(10) -0.2645(11) 0.259 Uiso 1 calc R
C33 C 0.7417(7) 0.5187(7) -0.2109(7) 0.152(6) Uani 1 d G
H33A H 0.6858(9) 0.5500(10) -0.2014(11) 0.182 Uiso 1 calc R
P3 P 0.8190(3) -0.0444(2) -0.1711(2) 0.0803(9) Uani 1 d .
F1 F 0.7959(11) -0.1565(8) -0.1668(7) 0.203(6) Uani 1 d .
F2 F 0.8396(12) 0.0703(8) -0.1781(6) 0.201(6) Uani 1 d .
F3 F 0.7331(17) -0.0367(17) -0.2392(10) 0.111(6) Uani 0.50 d P
F3' F 0.7236(14) 0.0030(16) -0.1839(23) 0.173(12) Uani 0.50 d P
F4 F 0.8926(15) -0.0415(22) -0.2174(16) 0.153(12) Uani 0.50 d P
F4' F 0.8215(29) -0.0759(18) -0.2418(8) 0.157(11) Uani 0.50 d P
F5 F 0.7460(17) -0.0485(18) -0.1229(11) 0.142(9) Uani 0.50 d P
F5' F 0.8336(17) -0.0031(15) -0.0895(8) 0.123(7) Uani 0.50 d P
F6 F 0.9141(10) -0.0747(13) -0.1312(9) 0.220(6) Uani 1 d .
O1W O 0.9053(9) 0.4698(11) -0.0069(9) 0.174(6) Uani 1 d .
H1WA H 0.9817 0.5238 0.0093 0.261 Uiso 1 d .
H1WB H 0.9484 0.4550 -0.0610 0.261 Uiso 1 d .

loop_
_atom_type_symbol
_atom_type_description
_atom_type_scat_dispersion_real
_atom_type_scat_dispersion_imag
_atom_type_scat_source
C C 0.0033 0.0016 'International Tables Vol C Tables 4.2.6.8 and 6.1.1.4'
H H 0.0000 0.0000 'International Tables Vol C Tables 4.2.6.8 and 6.1.1.4'
F F 0.0171 0.0103 'International Tables Vol C Tables 4.2.6.8 and 6.1.1.4'
P P 0.1023 0.0942 'International Tables Vol C Tables 4.2.6.8 and 6.1.1.4'
S S 0.1246 0.1234 'International Tables Vol C Tables 4.2.6.8 and 6.1.1.4'
Au Au -2.0133 8.8022 'International Tables Vol C Tables 4.2.6.8 and 6.1.1.4'
O O 0.0106 0.0060 'International Tables Vol C Tables 4.2.6.8 and 6.1.1.4'

loop_
_geom_angle_atom_site_label_1
_geom_angle_atom_site_label_2
_geom_angle_atom_site_label_3
_geom_angle
_geom_angle_site_symmetry_1
_geom_angle_site_symmetry_3
_geom_angle_publ_flag
P1 Au1 S1 173.88(9) . 3_665 y
P1 Au1 Au2 92.32(6) . . y
S1 Au1 Au2 86.09(6) 3_665 . y
P2 Au2 S1 170.35(10) . . y
P2 Au2 Au1 92.20(6) . . y
S1 Au2 Au1 90.20(6) . . y
C16 P1 C10 106.0(5) . . y
C16 P1 C8 105.2(5) . . y
C10 P1 C8 105.5(4) . . y
C16 P1 Au1 115.2(3) . . y
C10 P1 Au1 112.2(3) . . y
C8 P1 Au1 112.0(3) . . y
C28 P2 C22 106.9(4) . . y
C28 P2 C9 104.8(4) . . y
C22 P2 C9 105.4(4) . . y
C28 P2 Au2 110.4(3) . . y
C22 P2 Au2 117.1(4) . . y
C9 P2 Au2 111.5(3) . . y
C1 S1 Au1 108.0(3) . 3_665 y
C1 S1 Au2 103.5(3) . . y
Au1 S1 Au2 111.08(12) 3_665 . y
C2 C1 C6 121.6(10) . . y
C2 C1 S1 117.5(8) . . y
C6 C1 S1 120.8(9) . . y
C3 C2 C1 118.7(11) . . y
C2 C3 C4 122.5(13) . . y
C5 C4 C3 116.2(12) . . y
C5 C4 C7 121.9(15) . . y
C3 C4 C7 121.8(16) . . y
C4 C5 C6 123.3(12) . . y
C1 C6 C5 117.5(12) . . y
C9 C8 P1 116.5(6) . . y
C8 C9 P2 116.5(7) . . y
C15 C10 C11 119.3(9) . . y
C15 C10 P1 118.1(7) . . y
C11 C10 P1 122.6(8) . . y
C12 C11 C10 117.5(11) . . y
C13 C12 C11 123.1(11) . . y
C14 C13 C12 118.5(11) . . y
C13 C14 C15 122.0(11) . . y
C10 C15 C14 119.2(10) . . y
C17 C16 C21 119.2(12) . . y
C17 C16 P1 119.8(9) . . y
C21 C16 P1 121.0(10) . . y
C16 C17 C18 119.8(16) . . y
C19 C18 C17 121.0(21) . . y
C18 C19 C20 119.9(21) . . y
C19 C20 C21 119.8(18) . . y
C16 C21 C20 120.2(15) . . y
C27 C22 C23 118.2(18) . . y
C27 C22 P2 121.4(13) . . y
C23 C22 P2 120.3(13) . . y
C24 C23 C22 120.3(22) . . y
C23 C24 C25 117.1(27) . . y
C26 C25 C24 126.9(23) . . y
C25 C26 C27 113.9(19) . . y
C22 C27 C26 122.5(22) . . y
C29 C28 C33 120.0 . . y
C29 C28 P2 122.1(5) . . y
C33 C28 P2 117.9(5) . . y
C30 C29 C28 120.0 . . y
C29 C30 C31 120.0 . . y
C32 C31 C30 120.0 . . y
C31 C32 C33 120.0 . . y
C32 C33 C28 120.0 . . y
F4' P3 F4 46.2(14) . . n
F4' P3 F3' 95.5(18) . . n
F4 P3 F3' 125.8(19) . . n
F4' P3 F5 134.5(19) . . n
F4 P3 F5 178.7(13) . . n
F3' P3 F5 55.5(15) . . n
F4' P3 F6 106.6(15) . . n
F4 P3 F6 71.2(12) . . n
F3' P3 F6 157.8(17) . . n
F5 P3 F6 107.5(12) . . n
F4' P3 F1 78.7(13) . . n
F4 P3 F1 103.4(14) . . n
F3' P3 F1 103.3(11) . . n
F5 P3 F1 76.1(11) . . n
F6 P3 F1 83.8(8) . . n
F4' P3 F2 99.7(12) . . n
F4 P3 F2 76.4(13) . . n
F3' P3 F2 75.1(11) . . n
F5 P3 F2 104.1(11) . . n
F6 P3 F2 98.2(9) . . n
F1 P3 F2 177.7(7) . . n
F4' P3 F5' 171.3(18) . . n
F4 P3 F5' 125.0(15) . . n
F3' P3 F5' 91.1(17) . . n
F5 P3 F5' 54.2(11) . . n
F6 P3 F5' 66.7(10) . . n
F1 P3 F5' 105.4(8) . . n
F2 P3 F5' 76.3(7) . . n
F4' P3 F3 50.6(12) . . n
F4 P3 F3 90.0(13) . . n
F3' P3 F3 45.2(14) . . n
F5 P3 F3 91.3(13) . . n
F6 P3 F3 157.0(12) . . n
F1 P3 F3 88.1(8) . . n
F2 P3 F3 89.6(8) . . n
F5' P3 F3 136.3(13) . . n
F3' F3 F4' 113.9(19) . . n
F3' F3 P3 58.4(12) . . n
F4' F3 P3 55.9(10) . . n
F3 F3' F5 120.9(21) . . n
F3 F3' P3 76.4(17) . . n
F5 F3' P3 62.6(11) . . n
F4' F4 P3 66.3(14) . . n
F4' F4 F6 109.7(21) . . n
P3 F4 F6 55.7(10) . . n
F4 F4' F3 126.0(25) . . n
F4 F4' P3 67.5(14) . . n
F3 F4' P3 73.5(13) . . n
F3' F5 F5' 105.6(19) . . n
F3' F5 P3 61.9(12) . . n
F5' F5 P3 69.7(12) . . n
F5 F5' P3 56.1(8) . . n
F5 F5' F6 97.3(13) . . n
P3 F5' F6 52.2(8) . . n
P3 F6 F4 53.1(7) . . n
P3 F6 F5' 61.1(8) . . n
F4 F6 F5' 105.9(12) . . n

loop_
_geom_bond_atom_site_label_1
_geom_bond_atom_site_label_2
_geom_bond_distance
_geom_bond_site_symmetry_2
_geom_bond_publ_flag
Au1 P1 2.274(2) . y
Au1 S1 2.328(3) 3_665 y
Au1 Au2 2.9608(5) . y
Au2 P2 2.274(2) . y
Au2 S1 2.334(2) . y
P1 C16 1.803(11) . y
P1 C10 1.817(9) . y
P1 C8 1.835(8) . y
P2 C28 1.799(6) . y
P2 C22 1.814(10) . y
P2 C9 1.823(9) . y
S1 C1 1.793(10) . y
S1 Au1 2.328(3) 3_665 y
C1 C2 1.369(15) . y
C1 C6 1.385(14) . y
C2 C3 1.37(2) . y
C3 C4 1.41(2) . y
C4 C5 1.36(2) . y
C4 C7 1.53(2) . y
C5 C6 1.40(2) . y
C8 C9 1.552(12) . y
C10 C15 1.388(14) . y
C10 C11 1.397(13) . y
C11 C12 1.39(2) . y
C12 C13 1.35(2) . y
C13 C14 1.34(2) . y
C14 C15 1.393(14) . y
C16 C17 1.37(2) . y
C16 C21 1.379(15) . y
C17 C18 1.39(2) . y
C18 C19 1.34(3) . y
C19 C20 1.38(3) . y
C20 C21 1.39(2) . y
C22 C27 1.36(2) . y
C22 C23 1.43(2) . y
C23 C24 1.32(4) . y
C24 C25 1.37(3) . y
C25 C26 1.34(3) . y
C26 C27 1.40(4) . y
C28 C29 1.39 . y
C28 C33 1.39 . y
C29 C30 1.39 . y
C30 C31 1.39 . y
C31 C32 1.39 . y
C32 C33 1.39 . y
P3 F4' 1.45(2) . n
P3 F4 1.47(2) . n
P3 F3' 1.48(2) . n
P3 F5 1.486(14) . n
P3 F6 1.515(13) . n
P3 F1 1.530(10) . n
P3 F2 1.561(11) . n
P3 F5' 1.68(2) . n
P3 F3 1.68(2) . n

loop_
_geom_torsion_atom_site_label_1
_geom_torsion_atom_site_label_2
_geom_torsion_atom_site_label_3
_geom_torsion_atom_site_label_4
_geom_torsion
_geom_torsion_site_symmetry_1
_geom_torsion_site_symmetry_4
_geom_torsion_publ_flag
P1 Au1 Au2 P2 53.63(9) . . n
S1 Au1 Au2 P2 -120.46(10) 3_665 . n
P1 Au1 Au2 S1 -117.03(9) . . n
S1 Au1 Au2 S1 68.88(12) 3_665 . n
S1 Au1 P1 C16 134.4(8) 3_665 . n
Au2 Au1 P1 C16 59.6(4) . . n
S1 Au1 P1 C10 -104.2(8) 3_665 . n
Au2 Au1 P1 C10 -178.9(4) . . n
S1 Au1 P1 C8 14.2(9) 3_665 . n
Au2 Au1 P1 C8 -60.5(4) . . n
S1 Au2 P2 C28 -73.3(6) . . n
Au1 Au2 P2 C28 -177.7(3) . . n
S1 Au2 P2 C22 164.1(5) . . n
Au1 Au2 P2 C22 59.8(3) . . n
S1 Au2 P2 C9 42.7(6) . . n
Au1 Au2 P2 C9 -61.6(3) . . n
P2 Au2 S1 C1 45.8(6) . . n
Au1 Au2 S1 C1 150.2(3) . . n
P2 Au2 S1 Au1 161.4(4) . 3_665 n
Au1 Au2 S1 Au1 -94.11(8) . 3_665 n
Au1 S1 C1 C2 114.1(7) 3_665 . n
Au2 S1 C1 C2 -128.0(7) . . n
Au1 S1 C1 C6 -61.9(9) 3_665 . n
Au2 S1 C1 C6 55.9(9) . . n
C6 C1 C2 C3 -3.6(16) . . n
S1 C1 C2 C3 -179.6(10) . . n
C1 C2 C3 C4 1.2(20) . . n
C2 C3 C4 C5 0.4(21) . . n
C2 C3 C4 C7 -177.4(14) . . n
C3 C4 C5 C6 0.4(21) . . n
C7 C4 C5 C6 178.2(15) . . n
C2 C1 C6 C5 4.3(16) . . n
S1 C1 C6 C5 -179.8(9) . . n
C4 C5 C6 C1 -2.7(20) . . n
C16 P1 C8 C9 -51.6(9) . . n
C10 P1 C8 C9 -163.4(8) . . n
Au1 P1 C8 C9 74.2(8) . . n
P1 C8 C9 P2 -74.5(9) . . n
C28 P2 C9 C8 -164.7(7) . . n
C22 P2 C9 C8 -52.1(8) . . n
Au2 P2 C9 C8 75.9(7) . . n
C16 P1 C10 C15 96.1(10) . . n
C8 P1 C10 C15 -152.6(9) . . n
Au1 P1 C10 C15 -30.5(10) . . n
C16 P1 C10 C11 -82.1(11) . . n
C8 P1 C10 C11 29.1(12) . . n
Au1 P1 C10 C11 151.3(10) . . n
C15 C10 C11 C12 -1.9(20) . . n
P1 C10 C11 C12 176.4(11) . . n
C10 C11 C12 C13 -3.7(23) . . n
C11 C12 C13 C14 6.8(24) . . n
C12 C13 C14 C15 -4.3(21) . . n
C11 C10 C15 C14 4.2(18) . . n
P1 C10 C15 C14 -174.1(9) . . n
C13 C14 C15 C10 -1.1(20) . . n
C10 P1 C16 C17 61.5(12) . . n
C8 P1 C16 C17 -50.0(12) . . n
Au1 P1 C16 C17 -173.8(11) . . n
C10 P1 C16 C21 -115.9(10) . . n
C8 P1 C16 C21 132.6(10) . . n
Au1 P1 C16 C21 8.8(11) . . n
C21 C16 C17 C18 -4.3(26) . . n
P1 C16 C17 C18 178.3(17) . . n
C16 C17 C18 C19 3.4(39) . . n
C17 C18 C19 C20 -0.3(45) . . n
C18 C19 C20 C21 -2.0(40) . . n
C17 C16 C21 C20 2.1(21) . . n
P1 C16 C21 C20 179.5(12) . . n
C19 C20 C21 C16 1.0(29) . . n
C28 P2 C22 C27 -110.5(10) . . n
C9 P2 C22 C27 138.4(10) . . n
Au2 P2 C22 C27 13.9(11) . . n
C28 P2 C22 C23 66.6(10) . . n
C9 P2 C22 C23 -44.5(11) . . n
Au2 P2 C22 C23 -169.0(9) . . n
C27 C22 C23 C24 -8.5(25) . . n
P2 C22 C23 C24 174.3(16) . . n
C22 C23 C24 C25 10.9(31) . . n
C23 C24 C25 C26 -10.9(32) . . n
C24 C25 C26 C27 7.2(29) . . n
C23 C22 C27 C26 4.9(22) . . n
P2 C22 C27 C26 -177.9(13) . . n
C25 C26 C27 C22 -4.1(26) . . n
C22 P2 C28 C29 -96.4(8) . . n
C9 P2 C28 C29 15.1(9) . . n
Au2 P2 C28 C29 135.2(7) . . n
C22 P2 C28 C33 84.9(8) . . n
C9 P2 C28 C33 -163.6(7) . . n
Au2 P2 C28 C33 -43.5(8) . . n
P2 C28 C29 C30 -178.7(7) . . n
P2 C28 C33 C32 178.8(7) . . n
